data_2223909
loop_
_publ_author_name
'Fu, Weijun'
'Zhu, Mei'
'Hong, Dongfeng'

_publ_section_title <i>N</i>-[2-Chloro-6-(4-chloro-6-methoxypyrimidin-2-ylsulfanyl)benzyl]-3,4-dimethylaniline
_journal_coeditor_code LH2926
_journal_issue 11
_journal_name_full 'Acta Crystallographica Section E'
_journal_page_first o2758
_journal_paper_doi 10.1107/S1600536809041026
_journal_volume 65
_journal_year 2009
_chemical_formula_iupac 'C20 H19 Cl2 N3 O S'
_chemical_formula_moiety 'C20 H19 Cl2 N3 O S'
_chemical_formula_sum 'C20 H19 Cl2 N3 O S'
_chemical_formula_weight 420.34
_chemical_name_systematic
;
<i>N</i>-[2-Chloro-6-(4-chloro-6-methoxypyrimidin-2-ylsulfanyl)benzyl]-3,4-
dimethylaniline
;
_space_group_IT_number 14
_symmetry_cell_setting monoclinic
_symmetry_space_group_name_Hall '-P 2ybc'
_symmetry_space_group_name_H-M 'P 1 21/c 1'
_atom_sites_solution_hydrogens geom
_atom_sites_solution_primary direct
_atom_sites_solution_secondary difmap
_audit_creation_method SHELXL-97
_cell_angle_alpha 90.00
_cell_angle_beta 97.3400(10)
_cell_angle_gamma 90.00
_cell_formula_units_Z 4
_cell_length_a 12.3653(12)
_cell_length_b 14.1332(14)
_cell_length_c 11.8276(11)
_cell_measurement_reflns_used 3665
_cell_measurement_temperature 296(2)
_cell_measurement_theta_max 21.70
_cell_measurement_theta_min 2.67
_cell_volume 2050.1(3)
_computing_cell_refinement 'SAINT (Bruker, 2004)'
_computing_data_collection 'APEX2 (Bruker, 2004)'
_computing_data_reduction 'SAINT (Bruker, 2004)'
_computing_molecular_graphics 'SHELXTL (Sheldrick, 2008)'
_computing_publication_material 'SHELXTL (Sheldrick, 2008)'
_computing_structure_refinement 'SHELXL97 (Sheldrick, 2008)'
_computing_structure_solution 'SHELXS97 (Sheldrick, 2008)'
_diffrn_ambient_temperature 296(2)
_diffrn_measured_fraction_theta_full 0.998
_diffrn_measured_fraction_theta_max 0.998
_diffrn_measurement_device_type 'Bruker APEXII'
_diffrn_measurement_method '\f and \w'
_diffrn_radiation_monochromator graphite
_diffrn_radiation_source 'fine-focus sealed tube'
_diffrn_radiation_type MoK\a
_diffrn_radiation_wavelength 0.71073
_diffrn_reflns_av_R_equivalents 0.0258
_diffrn_reflns_av_sigmaI/netI 0.0224
_diffrn_reflns_limit_h_max 14
_diffrn_reflns_limit_h_min -14
_diffrn_reflns_limit_k_max 17
_diffrn_reflns_limit_k_min -17
_diffrn_reflns_limit_l_max 14
_diffrn_reflns_limit_l_min -14
_diffrn_reflns_number 15364
_diffrn_reflns_theta_full 25.50
_diffrn_reflns_theta_max 25.50
_diffrn_reflns_theta_min 2.26
_diffrn_standards_decay_% 0
_diffrn_standards_interval_count 0
_diffrn_standards_interval_time 0
_diffrn_standards_number 0
_exptl_absorpt_coefficient_mu 0.433
_exptl_absorpt_correction_T_max 0.8994
_exptl_absorpt_correction_T_min 0.8561
_exptl_absorpt_correction_type multi-scan
_exptl_absorpt_process_details '(SADABS; Sheldrick, 1996)'
_exptl_crystal_colour colourless
_exptl_crystal_density_diffrn 1.362
_exptl_crystal_density_method 'not measured'
_exptl_crystal_description block
_exptl_crystal_F_000 872
_exptl_crystal_size_max 0.37
_exptl_crystal_size_mid 0.28
_exptl_crystal_size_min 0.25
_refine_diff_density_max 0.294
_refine_diff_density_min -0.481
_refine_ls_extinction_method none
_refine_ls_goodness_of_fit_ref 1.038
_refine_ls_hydrogen_treatment constr
_refine_ls_matrix_type full
_refine_ls_number_parameters 235
_refine_ls_number_reflns 3804
_refine_ls_number_restraints 0
_refine_ls_restrained_S_all 1.038
_refine_ls_R_factor_all 0.0706
_refine_ls_R_factor_gt 0.0494
_refine_ls_shift/su_max 0.001
_refine_ls_shift/su_mean 0.000
_refine_ls_structure_factor_coef Fsqd
_refine_ls_weighting_details 'calc w=1/[\s^2^(Fo^2^)+(0.0558P)^2^+1.1287P] where P=(Fo^2^+2Fc^2^)/3'
_refine_ls_weighting_scheme calc
_refine_ls_wR_factor_gt 0.1225
_refine_ls_wR_factor_ref 0.1385
_reflns_number_gt 2727
_reflns_number_total 3804
_reflns_threshold_expression I>2\s(I)
_cod_data_source_file lh2926.cif
_cod_data_source_block I
_cod_depositor_comments
;
The following automatic conversions were performed:
'_symmetry_cell_setting' value 'Monoclinic' changed to 'monoclinic'
according to '/home/saulius/struct/CIF-dictionaries/cif_core.dic'
dictionary named 'cif_core.dic' version 2.4.1 from 2010-06-29.

Automatic conversion script
Id: cif_fix_enum 1527 2010-12-29 10:47:43Z saulius 

The following automatic conversions were performed:

'_symmetry_cell_setting' value 'Monoclinic' changed to 'monoclinic'
according to /home/saulius/struct/CIF-dictionaries/cif_core.dic
dictionary named 'cif_core.dic' version 2.4.1 from 2010-06-29.

Automatic conversion script
Id: cif_fix_values 1715 2011-07-08 13:25:40Z adriana 
;
_cod_original_sg_symbol_H-M 'P 21/c'
_cod_database_code 2223909
_cod_database_fobs_code 2223909

loop_
_symmetry_equiv_pos_as_xyz
'x, y, z'
'-x, y+1/2, -z+1/2'
'-x, -y, -z'
'x, -y-1/2, z-1/2'

loop_
_atom_site_type_symbol
_atom_site_label
_atom_site_fract_x
_atom_site_fract_y
_atom_site_fract_z
_atom_site_U_iso_or_equiv
_atom_site_adp_type
_atom_site_calc_flag
_atom_site_refinement_flags
_atom_site_occupancy
_atom_site_disorder_assembly
_atom_site_disorder_group
C C16 0.15712(12) 0.08616(19) 0.48299(12) 0.0579(7) Uani d PG 0.6772(15) A 1
C C17 0.06084(10) 0.14779(8) 0.61811(10) 0.0540(9) Uani d PG 0.6772(15) A 1
C C18 -0.03179(7) 0.15182(8) 0.54001(8) 0.0582(11) Uani d PG 0.6772(15) A 1
H H18 -0.0985 0.1704 0.5612 0.070 Uiso calc PR 0.6772(15) A 1
C C19 -0.02176(7) 0.12790(7) 0.43258(8) 0.0573(10) Uani d PG 0.6772(15) A 1
C C20 0.15013(16) 0.16340(13) 0.81220(15) 0.0654(12) Uani d PG 0.6772(15) A 1
H H20A 0.1749 0.0991 0.8113 0.098 Uiso calc PR 0.6772(15) A 1
H H20B 0.1299 0.1779 0.8860 0.098 Uiso calc PR 0.6772(15) A 1
H H20C 0.2076 0.2051 0.7962 0.098 Uiso calc PR 0.6772(15) A 1
Cl Cl2 -0.13131(8) 0.13451(9) 0.32716(10) 0.0852(4) Uani d PG 0.6772(15) A 1
O O1 0.05547(12) 0.17589(12) 0.72538(12) 0.0680(7) Uani d PG 0.6772(15) A 1
C C16' 0.16085(11) 0.10476(18) 0.49634(11) 0.0579(7) Uani d PG 0.3228(15) A 2
C C19' 0.08829(11) 0.14785(9) 0.66157(11) 0.0573(10) Uani d PG 0.3228(15) A 2
C C18' -0.01246(9) 0.15594(9) 0.60104(9) 0.0582(11) Uani d PG 0.3228(15) A 2
H H18' -0.0706 0.1800 0.6348 0.070 Uiso calc PR 0.3228(15) A 2
C C17' -0.02647(7) 0.12816(7) 0.49021(8) 0.0540(9) Uani d PG 0.3228(15) A 2
C C20' -0.11725(8) 0.11835(10) 0.30480(11) 0.0654(12) Uani d PG 0.3228(15) A 2
H H20D -0.0699 0.1627 0.2741 0.098 Uiso calc PR 0.3228(15) A 2
H H20E -0.1888 0.1221 0.2626 0.098 Uiso calc PR 0.3228(15) A 2
H H20F -0.0891 0.0555 0.2991 0.098 Uiso calc PR 0.3228(15) A 2
Cl Cl2' 0.11223(15) 0.18012(14) 0.80264(15) 0.0852(4) Uani d PG 0.3228(15) A 2
N N3' 0.17432(13) 0.11642(15) 0.61125(12) 0.0625(9) Uani d PG 0.3228(15) A 2
N N2' 0.05936(9) 0.09825(12) 0.43865(9) 0.0551(8) Uani d PG 0.3228(15) A 2
O O1' -0.12330(7) 0.14091(10) 0.42454(9) 0.0680(7) Uani d PG 0.3228(15) A 2
C C1 0.3169(2) 0.35870(18) 0.5611(2) 0.0509(6) Uani d . 1 . .
C C2 0.2300(2) 0.39912(19) 0.6075(2) 0.0554(6) Uani d . 1 . .
H H2 0.1937 0.3634 0.6569 0.067 Uiso calc R 1 . .
C C3 0.1958(2) 0.4909(2) 0.5823(2) 0.0605(7) Uani d . 1 . .
C C4 0.2502(3) 0.5451(2) 0.5075(2) 0.0667(8) Uani d . 1 . .
C C5 0.3344(3) 0.5040(2) 0.4610(2) 0.0682(8) Uani d . 1 . .
H H5 0.3702 0.5392 0.4106 0.082 Uiso calc R 1 . .
C C6 0.3687(2) 0.4123(2) 0.4860(2) 0.0606(7) Uani d . 1 . .
H H6 0.4262 0.3867 0.4525 0.073 Uiso calc R 1 . .
C C7 0.1032(3) 0.5315(3) 0.6380(3) 0.0932(11) Uani d . 1 . .
H H7A 0.0722 0.4828 0.6806 0.140 Uiso calc R 1 . .
H H7B 0.0483 0.5556 0.5805 0.140 Uiso calc R 1 . .
H H7C 0.1299 0.5818 0.6885 0.140 Uiso calc R 1 . .
C C8 0.2164(4) 0.6463(2) 0.4800(3) 0.1028(13) Uani d . 1 . .
H H8A 0.2595 0.6714 0.4250 0.154 Uiso calc R 1 . .
H H8B 0.2276 0.6837 0.5482 0.154 Uiso calc R 1 . .
H H8C 0.1407 0.6479 0.4492 0.154 Uiso calc R 1 . .
C C9 0.4226(2) 0.2140(2) 0.5326(2) 0.0664(8) Uani d . 1 . .
H H9A 0.4922 0.2459 0.5339 0.080 Uiso calc R 1 . .
H H9B 0.3901 0.2079 0.4538 0.080 Uiso calc R 1 . .
C C10 0.3725(2) 0.0407(2) 0.5510(2) 0.0580(7) Uani d . 1 A .
C C11 0.4391(2) 0.11761(19) 0.5862(2) 0.0560(7) Uani d . 1 . .
C C12 0.5198(2) 0.1017(2) 0.6773(2) 0.0591(7) Uani d . 1 . .
C C13 0.5361(2) 0.0153(2) 0.7298(2) 0.0649(8) Uani d . 1 . .
H H13 0.5909 0.0077 0.7906 0.078 Uiso calc R 1 . .
C C14 0.4713(2) -0.0591(2) 0.6921(3) 0.0668(8) Uani d . 1 . .
H H14 0.4821 -0.1179 0.7268 0.080 Uiso calc R 1 . .
C C15 0.3897(2) -0.0469(2) 0.6025(3) 0.0655(8) Uani d . 1 . .
H H15 0.3459 -0.0979 0.5764 0.079 Uiso calc R 1 . .
Cl Cl1 0.60797(8) 0.19268(7) 0.72836(9) 0.1024(4) Uani d . 1 . .
N N1 0.35165(18) 0.26822(15) 0.59613(19) 0.0620(6) Uani d . 1 . .
H H1 0.3029 0.2357 0.6261 0.093 Uiso d R 1 . .
N N2 0.1576(3) 0.1175(2) 0.5905(3) 0.0551(8) Uani d P 0.6772(15) A 1
N N3 0.0724(3) 0.0956(3) 0.3984(3) 0.0625(9) Uani d P 0.6772(15) A 1
S S1 0.27000(6) 0.04895(7) 0.43144(7) 0.0834(3) Uani d . 1 . .

loop_
_atom_site_aniso_label
_atom_site_aniso_U_11
_atom_site_aniso_U_22
_atom_site_aniso_U_33
_atom_site_aniso_U_12
_atom_site_aniso_U_13
_atom_site_aniso_U_23
C16 0.0475(15) 0.0469(17) 0.079(2) 0.0063(13) 0.0058(14) -0.0074(15)
C17 0.049(2) 0.054(2) 0.059(2) 0.0051(17) 0.0072(18) 0.0076(17)
C18 0.0427(19) 0.065(2) 0.064(3) 0.0067(16) -0.004(2) 0.000(2)
C19 0.0444(19) 0.059(2) 0.069(3) 0.0032(16) 0.0065(17) 0.0124(18)
C20 0.049(2) 0.096(3) 0.050(2) 0.019(2) 0.0033(17) 0.007(2)
Cl2 0.0551(6) 0.1185(10) 0.0778(8) 0.0104(6) -0.0073(5) -0.0032(7)
O1 0.0512(14) 0.098(2) 0.0554(15) 0.0186(14) 0.0076(11) 0.0065(14)
C16' 0.0475(15) 0.0469(17) 0.079(2) 0.0063(13) 0.0058(14) -0.0074(15)
C19' 0.0444(19) 0.059(2) 0.069(3) 0.0032(16) 0.0065(17) 0.0124(18)
C18' 0.0427(19) 0.065(2) 0.064(3) 0.0067(16) -0.004(2) 0.000(2)
C17' 0.049(2) 0.054(2) 0.059(2) 0.0051(17) 0.0072(18) 0.0076(17)
C20' 0.049(2) 0.096(3) 0.050(2) 0.019(2) 0.0033(17) 0.007(2)
Cl2' 0.0551(6) 0.1185(10) 0.0778(8) 0.0104(6) -0.0073(5) -0.0032(7)
N3' 0.0452(18) 0.076(2) 0.067(2) 0.0063(17) 0.0107(15) -0.0018(17)
N2' 0.0462(17) 0.056(2) 0.0644(19) 0.0078(15) 0.0129(14) 0.0073(15)
O1' 0.0512(14) 0.098(2) 0.0554(15) 0.0186(14) 0.0076(11) 0.0065(14)
C1 0.0480(13) 0.0527(14) 0.0502(14) 0.0020(12) -0.0013(11) -0.0005(11)
C2 0.0524(15) 0.0616(16) 0.0518(14) 0.0043(12) 0.0048(12) -0.0005(12)
C3 0.0595(16) 0.0671(18) 0.0523(15) 0.0159(14) -0.0028(13) -0.0078(13)
C4 0.084(2) 0.0598(17) 0.0520(15) 0.0133(15) -0.0067(15) 0.0033(13)
C5 0.081(2) 0.0665(19) 0.0563(16) -0.0022(16) 0.0069(15) 0.0107(14)
C6 0.0588(16) 0.0663(17) 0.0569(16) 0.0037(14) 0.0081(13) 0.0029(13)
C7 0.096(3) 0.099(3) 0.087(2) 0.039(2) 0.019(2) -0.005(2)
C8 0.153(4) 0.068(2) 0.082(2) 0.030(2) -0.004(2) 0.0116(18)
C9 0.0664(17) 0.0695(18) 0.0647(17) 0.0221(14) 0.0140(14) 0.0099(14)
C10 0.0439(14) 0.0737(19) 0.0578(15) 0.0164(13) 0.0118(12) -0.0061(14)
C11 0.0530(15) 0.0644(17) 0.0522(15) 0.0182(13) 0.0124(12) 0.0033(12)
C12 0.0542(15) 0.0612(17) 0.0615(16) 0.0092(13) 0.0058(12) -0.0004(13)
C13 0.0612(17) 0.077(2) 0.0569(16) 0.0209(15) 0.0070(13) 0.0076(15)
C14 0.0713(19) 0.0633(18) 0.0693(18) 0.0155(15) 0.0227(15) 0.0130(15)
C15 0.0545(16) 0.0673(19) 0.079(2) 0.0039(14) 0.0258(15) -0.0090(15)
Cl1 0.0947(7) 0.0804(6) 0.1220(8) -0.0042(5) -0.0248(6) -0.0057(5)
N1 0.0617(14) 0.0545(13) 0.0732(15) 0.0142(11) 0.0217(12) 0.0084(11)
N2 0.0462(17) 0.056(2) 0.0644(19) 0.0078(15) 0.0129(14) 0.0073(15)
N3 0.0452(18) 0.076(2) 0.067(2) 0.0063(17) 0.0107(15) -0.0018(17)
S1 0.0551(4) 0.1282(8) 0.0650(5) 0.0243(5) 0.0012(4) -0.0217(5)

loop_
_atom_type_symbol
_atom_type_description
_atom_type_scat_dispersion_real
_atom_type_scat_dispersion_imag
_atom_type_scat_source
C C 0.0033 0.0016 'International Tables Vol C Tables 4.2.6.8 and 6.1.1.4'
H H 0.0000 0.0000 'International Tables Vol C Tables 4.2.6.8 and 6.1.1.4'
N N 0.0061 0.0033 'International Tables Vol C Tables 4.2.6.8 and 6.1.1.4'
O O 0.0106 0.0060 'International Tables Vol C Tables 4.2.6.8 and 6.1.1.4'
S S 0.1246 0.1234 'International Tables Vol C Tables 4.2.6.8 and 6.1.1.4'
Cl Cl 0.1484 0.1585 'International Tables Vol C Tables 4.2.6.8 and 6.1.1.4'

loop_
_geom_angle_atom_site_label_1
_geom_angle_atom_site_label_2
_geom_angle_atom_site_label_3
_geom_angle_site_symmetry_1
_geom_angle_site_symmetry_3
_geom_angle
_geom_angle_publ_flag
N2 C16 N3 . . 125.0(2) ?
N2 C16 S1 . . 122.89(17) ?
N3 C16 S1 . . 111.19(16) ?
O1 C17 N2 . . 118.44(16) ?
O1 C17 C18 . . 119.0 ?
N2 C17 C18 . . 122.52(16) ?
C19 C18 C17 . . 117.2 ?
C19 C18 H18 . . 121.4 ?
C17 C18 H18 . . 121.4 ?
C18 C19 N3 . . 123.72(16) ?
C18 C19 Cl2 . . 121.0 ?
N3 C19 Cl2 . . 115.28(16) ?
C17 O1 C20 . . 119.8 ?
N2' C16' N3' . . 120.0 ?
N2' C16' S1 . . 116.68(7) ?
N3' C16' S1 . . 118.23(6) ?
N3' C19' C18' . . 120.9 ?
N3' C19' Cl2' . . 117.7 ?
C18' C19' Cl2' . . 121.4 ?
C17' C18' C19' . . 118.6 ?
C17' C18' H18' . . 120.7 ?
C19' C18' H18' . . 120.7 ?
O1' C17' N2' . . 118.0 ?
O1' C17' C18' . . 120.6 ?
N2' C17' C18' . . 120.9 ?
O1' C20' H20D . . 109.5 ?
O1' C20' H20E . . 109.5 ?
H20D C20' H20E . . 109.5 ?
O1' C20' H20F . . 109.5 ?
H20D C20' H20F . . 109.5 ?
H20E C20' H20F . . 109.5 ?
C16' N3' C19' . . 118.4 ?
C16' N2' C17' . . 118.7 ?
C17' O1' C20' . . 112.1 ?
C6 C1 C2 . . 118.2(2) ?
C6 C1 N1 . . 122.8(2) ?
C2 C1 N1 . . 118.9(2) ?
C3 C2 C1 . . 122.0(3) ?
C3 C2 H2 . . 119.0 ?
C1 C2 H2 . . 119.0 ?
C2 C3 C4 . . 119.2(3) ?
C2 C3 C7 . . 119.4(3) ?
C4 C3 C7 . . 121.3(3) ?
C5 C4 C3 . . 118.1(3) ?
C5 C4 C8 . . 121.2(3) ?
C3 C4 C8 . . 120.6(3) ?
C4 C5 C6 . . 122.7(3) ?
C4 C5 H5 . . 118.6 ?
C6 C5 H5 . . 118.6 ?
C1 C6 C5 . . 119.7(3) ?
C1 C6 H6 . . 120.2 ?
C5 C6 H6 . . 120.2 ?
C3 C7 H7A . . 109.5 ?
C3 C7 H7B . . 109.5 ?
H7A C7 H7B . . 109.5 ?
C3 C7 H7C . . 109.5 ?
H7A C7 H7C . . 109.5 ?
H7B C7 H7C . . 109.5 ?
C4 C8 H8A . . 109.5 ?
C4 C8 H8B . . 109.5 ?
H8A C8 H8B . . 109.5 ?
C4 C8 H8C . . 109.5 ?
H8A C8 H8C . . 109.5 ?
H8B C8 H8C . . 109.5 ?
N1 C9 C11 . . 108.6(2) ?
N1 C9 H9A . . 110.0 ?
C11 C9 H9A . . 110.0 ?
N1 C9 H9B . . 110.0 ?
C11 C9 H9B . . 110.0 ?
H9A C9 H9B . . 108.3 ?
C15 C10 C11 . . 121.0(3) ?
C15 C10 S1 . . 117.5(2) ?
C11 C10 S1 . . 121.3(2) ?
C12 C11 C10 . . 116.3(2) ?
C12 C11 C9 . . 121.2(3) ?
C10 C11 C9 . . 122.5(2) ?
C13 C12 C11 . . 122.9(3) ?
C13 C12 Cl1 . . 116.8(2) ?
C11 C12 Cl1 . . 120.3(2) ?
C14 C13 C12 . . 119.5(3) ?
C14 C13 H13 . . 120.2 ?
C12 C13 H13 . . 120.2 ?
C13 C14 C15 . . 119.9(3) ?
C13 C14 H14 . . 120.1 ?
C15 C14 H14 . . 120.1 ?
C14 C15 C10 . . 120.4(3) ?
C14 C15 H15 . . 119.8 ?
C10 C15 H15 . . 119.8 ?
C1 N1 C9 . . 121.0(2) ?
C1 N1 H1 . . 113.8 ?
C9 N1 H1 . . 115.5 ?
C16 N2 C17 . . 115.8(3) ?
C16 N3 C19 . . 115.0(3) ?
C16 S1 C10 . . 105.87(10) ?
C16 S1 C16' . . 9.0 ?
C10 S1 C16' . . 100.69(9) ?

loop_
_geom_bond_atom_site_label_1
_geom_bond_atom_site_label_2
_geom_bond_site_symmetry_2
_geom_bond_distance
_geom_bond_publ_flag
C16 N2 . 1.345(4) ?
C16 N3 . 1.360(4) ?
C16 S1 . 1.6775(16) ?
C17 O1 . 1.3392 ?
C17 N2 . 1.350(3) ?
C17 C18 . 1.3777 ?
C18 C19 . 1.3358 ?
C18 H18 . 0.9300 ?
C19 N3 . 1.360(3) ?
C19 Cl2 . 1.7224 ?
C20 O1 . 1.4659 ?
C20 H20A . 0.9600 ?
C20 H20B . 0.9600 ?
C20 H20C . 0.9600 ?
C16' N2' . 1.3529 ?
C16' N3' . 1.3581 ?
C16' S1 . 1.8159(16) ?
C19' N3' . 1.3582 ?
C19' C18' . 1.3601 ?
C19' Cl2' . 1.7185 ?
C18' C17' . 1.3581 ?
C18' H18' . 0.9300 ?
C17' O1' . 1.3535 ?
C17' N2' . 1.3573 ?
C20' O1' . 1.4629 ?
C20' H20D . 0.9600 ?
C20' H20E . 0.9600 ?
C20' H20F . 0.9600 ?
C1 C6 . 1.384(4) ?
C1 C2 . 1.390(3) ?
C1 N1 . 1.395(3) ?
C2 C3 . 1.385(4) ?
C2 H2 . 0.9300 ?
C3 C4 . 1.405(4) ?
C3 C7 . 1.505(4) ?
C4 C5 . 1.368(4) ?
C4 C8 . 1.513(4) ?
C5 C6 . 1.385(4) ?
C5 H5 . 0.9300 ?
C6 H6 . 0.9300 ?
C7 H7A . 0.9600 ?
C7 H7B . 0.9600 ?
C7 H7C . 0.9600 ?
C8 H8A . 0.9600 ?
C8 H8B . 0.9600 ?
C8 H8C . 0.9600 ?
C9 N1 . 1.446(3) ?
C9 C11 . 1.505(4) ?
C9 H9A . 0.9700 ?
C9 H9B . 0.9700 ?
C10 C15 . 1.384(4) ?
C10 C11 . 1.395(4) ?
C10 S1 . 1.778(3) ?
C11 C12 . 1.390(4) ?
C12 C13 . 1.373(4) ?
C12 Cl1 . 1.743(3) ?
C13 C14 . 1.362(4) ?
C13 H13 . 0.9300 ?
C14 C15 . 1.377(4) ?
C14 H14 . 0.9300 ?
C15 H15 . 0.9300 ?
N1 H1 . 0.8684 ?

loop_
_geom_hbond_atom_site_label_D
_geom_hbond_atom_site_label_H
_geom_hbond_atom_site_label_A
_geom_hbond_site_symmetry_A
_geom_hbond_distance_DH
_geom_hbond_distance_HA
_geom_hbond_distance_DA
_geom_hbond_angle_DHA
N1 H1 N3' . 0.87 2.31 3.089(3) 149.5
N1 H1 N2 . 0.87 2.45 3.203(4) 145.3

loop_
_geom_torsion_atom_site_label_1
_geom_torsion_atom_site_label_2
_geom_torsion_atom_site_label_3
_geom_torsion_atom_site_label_4
_geom_torsion_site_symmetry_1
_geom_torsion_site_symmetry_2
_geom_torsion_site_symmetry_3
_geom_torsion_site_symmetry_4
_geom_torsion
_geom_torsion_publ_flag
O1 C17 C18 C19 . . . . 176.6 ?
N2 C17 C18 C19 . . . . -2.7(2) ?
C17 C18 C19 N3 . . . . 3.5(2) ?
C17 C18 C19 Cl2 . . . . -177.7 ?
N2 C17 O1 C20 . . . . -6.7(2) ?
C18 C17 O1 C20 . . . . 174.0 ?
N3' C19' C18' C17' . . . . 2.7 ?
Cl2' C19' C18' C17' . . . . -179.2 ?
C19' C18' C17' O1' . . . . -175.4 ?
C19' C18' C17' N2' . . . . -3.9 ?
N2' C16' N3' C19' . . . . -18.4 ?
S1 C16' N3' C19' . . . . -172.43(17) ?
C18' C19' N3' C16' . . . . 8.3 ?
Cl2' C19' N3' C16' . . . . -169.9 ?
N3' C16' N2' C17' . . . . 17.4 ?
S1 C16' N2' C17' . . . . 171.73(17) ?
O1' C17' N2' C16' . . . . 165.7 ?
C18' C17' N2' C16' . . . . -6.0 ?
N2' C17' O1' C20' . . . . 0.4 ?
C18' C17' O1' C20' . . . . 172.2 ?
C6 C1 C2 C3 . . . . -1.2(4) ?
N1 C1 C2 C3 . . . . 175.7(2) ?
C1 C2 C3 C4 . . . . 0.1(4) ?
C1 C2 C3 C7 . . . . -178.3(3) ?
C2 C3 C4 C5 . . . . 0.9(4) ?
C7 C3 C4 C5 . . . . 179.2(3) ?
C2 C3 C4 C8 . . . . -178.8(3) ?
C7 C3 C4 C8 . . . . -0.4(4) ?
C3 C4 C5 C6 . . . . -0.9(4) ?
C8 C4 C5 C6 . . . . 178.8(3) ?
C2 C1 C6 C5 . . . . 1.2(4) ?
N1 C1 C6 C5 . . . . -175.5(3) ?
C4 C5 C6 C1 . . . . -0.2(4) ?
C15 C10 C11 C12 . . . . -2.2(4) ?
S1 C10 C11 C12 . . . . -177.06(19) ?
C15 C10 C11 C9 . . . . -179.7(2) ?
S1 C10 C11 C9 . . . . 5.4(3) ?
N1 C9 C11 C12 . . . . -85.8(3) ?
N1 C9 C11 C10 . . . . 91.6(3) ?
C10 C11 C12 C13 . . . . 1.2(4) ?
C9 C11 C12 C13 . . . . 178.7(3) ?
C10 C11 C12 Cl1 . . . . 179.91(19) ?
C9 C11 C12 Cl1 . . . . -2.5(3) ?
C11 C12 C13 C14 . . . . 0.2(4) ?
Cl1 C12 C13 C14 . . . . -178.6(2) ?
C12 C13 C14 C15 . . . . -0.5(4) ?
C13 C14 C15 C10 . . . . -0.5(4) ?
C11 C10 C15 C14 . . . . 1.9(4) ?
S1 C10 C15 C14 . . . . 177.0(2) ?
C6 C1 N1 C9 . . . . -18.3(4) ?
C2 C1 N1 C9 . . . . 165.0(3) ?
C11 C9 N1 C1 . . . . -176.0(2) ?
N3 C16 N2 C17 . . . . 10.0(6) ?
S1 C16 N2 C17 . . . . 177.98(17) ?
O1 C17 N2 C16 . . . . 177.1(2) ?
C18 C17 N2 C16 . . . . -3.6(4) ?
N2 C16 N3 C19 . . . . -9.2(6) ?
S1 C16 N3 C19 . . . . -178.4(2) ?
C18 C19 N3 C16 . . . . 2.0(4) ?
Cl2 C19 N3 C16 . . . . -176.9(2) ?
N2 C16 S1 C10 . . . . 10.2(3) ?
N3 C16 S1 C10 . . . . 179.7(3) ?
N2 C16 S1 C16' . . . . -45.6(3) ?
N3 C16 S1 C16' . . . . 123.9(3) ?
C15 C10 S1 C16 . . . . 95.5(2) ?
C11 C10 S1 C16 . . . . -89.4(2) ?
C15 C10 S1 C16' . . . . 103.1(2) ?
C11 C10 S1 C16' . . . . -81.9(2) ?
N2' C16' S1 C16 . . . . -35.93(14) ?
N3' C16' S1 C16 . . . . 118.9 ?
N2' C16' S1 C10 . . . . -161.89(12) ?
N3' C16' S1 C10 . . . . -7.04(15) ?
